data_7115673
loop_
_publ_author_name
'Jens P. Eussner'
'Stefanie Dehnen'

_publ_section_title
;
 Bronze, silver and gold: functionalized group 11 organotin sulfide
 clusters
;
_journal_name_full Chem.Commun.
_journal_page_first 11385
_journal_paper_doi 10.1039/C4cc05666C
_journal_volume 50
_journal_year 2014
_chemical_formula_sum 'C84 H118 Ag2 Cl2 O8 P2 S14 Sn10'
_chemical_formula_weight 3240.10
_chemical_name_systematic
; 
 ? 
;
_space_group_IT_number 2
_symmetry_cell_setting triclinic
_symmetry_space_group_name_Hall '-P 1'
_symmetry_space_group_name_H-M 'P -1'
_atom_sites_solution_hydrogens geom
_atom_sites_solution_primary direct
_atom_sites_solution_secondary difmap
_audit_creation_method SHELXL-97
_cell_angle_alpha 91.365(3)
_cell_angle_beta 102.845(2)
_cell_angle_gamma 100.328(2)
_cell_formula_units_Z 1
_cell_length_a 12.5280(4)
_cell_length_b 15.2617(5)
_cell_length_c 15.4195(5)
_cell_measurement_temperature 100(2)
_cell_volume 2821.60(16)
_computing_structure_refinement 'SHELXL-97 (Sheldrick, 1997)'
_computing_structure_solution 'SHELXS-97 (Sheldrick, 1990)'
_diffrn_ambient_temperature 100(2)
_diffrn_measured_fraction_theta_full 0.998
_diffrn_measured_fraction_theta_max 0.996
_diffrn_measurement_device_type IPDS2
_diffrn_measurement_method /w
_diffrn_radiation_monochromator graphite
_diffrn_radiation_source 'fine-focus sealed tube'
_diffrn_radiation_type MoK\a
_diffrn_radiation_wavelength 0.71073
_diffrn_reflns_av_R_equivalents 0.1340
_diffrn_reflns_av_sigmaI/netI 0.0989
_diffrn_reflns_limit_h_max 15
_diffrn_reflns_limit_h_min -15
_diffrn_reflns_limit_k_max 19
_diffrn_reflns_limit_k_min -19
_diffrn_reflns_limit_l_max 19
_diffrn_reflns_limit_l_min -19
_diffrn_reflns_number 28531
_diffrn_reflns_theta_full 25.00
_diffrn_reflns_theta_max 26.71
_diffrn_reflns_theta_min 1.70
_exptl_absorpt_coefficient_mu 2.890
_exptl_absorpt_correction_T_max 0.4285
_exptl_absorpt_correction_T_min 0.4186
_exptl_absorpt_correction_type sphere
_exptl_absorpt_process_details
;
Interpolation using  Int.Tab. Vol. C (1992) p. 523,Tab. 6.3.3.3
for values of muR in the range 0-2.5, and Int.Tab. Vol.II (1959)
p.302; Table 5.3.6 B for muR in the range 2.6-10.0.
The interpolation procedure of C.W.Dwiggins Jr (Acta Cryst.(1975)
A31,146-148) is used with some modification.
;
_exptl_crystal_density_diffrn 1.907
_exptl_crystal_density_method 'not measured'
_exptl_crystal_F_000 1568
_exptl_crystal_size_max 0.20
_exptl_crystal_size_mid 0.20
_exptl_crystal_size_min 0.18
_exptl_crystal_size_rad 0.20
_refine_diff_density_max 2.065
_refine_diff_density_min -1.616
_refine_diff_density_rms 0.247
_refine_ls_extinction_method none
_refine_ls_goodness_of_fit_ref 1.060
_refine_ls_hydrogen_treatment constr
_refine_ls_matrix_type full
_refine_ls_number_parameters 562
_refine_ls_number_reflns 11905
_refine_ls_number_restraints 0
_refine_ls_restrained_S_all 1.060
_refine_ls_R_factor_all 0.0443
_refine_ls_R_factor_gt 0.0374
_refine_ls_shift/su_max 0.001
_refine_ls_shift/su_mean 0.000
_refine_ls_structure_factor_coef Fsqd
_refine_ls_weighting_details 'calc w=1/[\s^2^(Fo^2^)+(0.0475P)^2^+0.0000P] where P=(Fo^2^+2Fc^2^)/3'
_refine_ls_weighting_scheme calc
_refine_ls_wR_factor_gt 0.0685
_refine_ls_wR_factor_ref 0.0701
_reflns_number_gt 10828
_reflns_number_total 11905
_reflns_threshold_expression >2sigma(I)
_cod_data_source_file c4cc05666c2.cif
_cod_data_source_block Compound3
_cod_database_code 7115673
_exptl_absorpt_correction_t_ave 0.4243

loop_
_symmetry_equiv_pos_as_xyz
'x, y, z'
'-x, -y, -z'

loop_
_atom_site_label
_atom_site_type_symbol
_atom_site_fract_x
_atom_site_fract_y
_atom_site_fract_z
_atom_site_U_iso_or_equiv
_atom_site_adp_type
_atom_site_occupancy
_atom_site_symmetry_multiplicity
_atom_site_calc_flag
_atom_site_refinement_flags
C1 C -0.3052(3) 0.08002(19) 0.23800(18) 0.0214(6) Uani 1 1 d .
C2 C -0.3012(3) -0.0135(2) 0.2704(2) 0.0333(8) Uani 1 1 d .
H2A H -0.3474 -0.0581 0.2240 0.050 Uiso 1 1 calc R
H2B H -0.3295 -0.0195 0.3247 0.050 Uiso 1 1 calc R
H2C H -0.2240 -0.0230 0.2831 0.050 Uiso 1 1 calc R
C3 C -0.2353(3) 0.1513(2) 0.3096(2) 0.0314(7) Uani 1 1 d .
H3A H -0.2336 0.2104 0.2858 0.047 Uiso 1 1 calc R
H3B H -0.1592 0.1400 0.3274 0.047 Uiso 1 1 calc R
H3C H -0.2685 0.1493 0.3616 0.047 Uiso 1 1 calc R
C4 C -0.4240(3) 0.0947(2) 0.2114(2) 0.0267(7) Uani 1 1 d .
H4A H -0.4714 0.0400 0.1779 0.032 Uiso 1 1 calc R
H4B H -0.4507 0.1037 0.2661 0.032 Uiso 1 1 calc R
C5 C -0.4392(3) 0.1729(2) 0.1553(2) 0.0243(6) Uani 1 1 d .
C6 C -0.5315(3) 0.2195(2) 0.1607(2) 0.0330(7) Uani 1 1 d .
H6A H -0.5420 0.2592 0.1118 0.049 Uiso 1 1 calc R
H6B H -0.5134 0.2547 0.2179 0.049 Uiso 1 1 calc R
H6C H -0.6002 0.1755 0.1562 0.049 Uiso 1 1 calc R
C7 C 0.1494(2) 0.24709(18) 0.28089(17) 0.0179(5) Uani 1 1 d .
C8 C 0.1902(3) 0.1770(2) 0.34201(18) 0.0257(6) Uani 1 1 d .
H8A H 0.2307 0.1413 0.3119 0.038 Uiso 1 1 calc R
H8B H 0.1262 0.1380 0.3564 0.038 Uiso 1 1 calc R
H8C H 0.2401 0.2066 0.3971 0.038 Uiso 1 1 calc R
C9 C 0.0790(3) 0.3003(2) 0.32319(19) 0.0236(6) Uani 1 1 d .
H9A H 0.0542 0.3450 0.2829 0.035 Uiso 1 1 calc R
H9B H 0.1240 0.3302 0.3799 0.035 Uiso 1 1 calc R
H9C H 0.0139 0.2596 0.3338 0.035 Uiso 1 1 calc R
C10 C 0.2483(3) 0.30906(19) 0.25958(18) 0.0211(6) Uani 1 1 d .
H10A H 0.2821 0.3528 0.3111 0.025 Uiso 1 1 calc R
H10B H 0.3049 0.2732 0.2530 0.025 Uiso 1 1 calc R
C11 C 0.2231(3) 0.35934(18) 0.17762(19) 0.0205(6) Uani 1 1 d .
C12 C 0.3080(3) 0.4385(2) 0.1668(2) 0.0327(7) Uani 1 1 d .
H12A H 0.2933 0.4536 0.1043 0.049 Uiso 1 1 calc R
H12B H 0.3827 0.4242 0.1841 0.049 Uiso 1 1 calc R
H12C H 0.3033 0.4894 0.2048 0.049 Uiso 1 1 calc R
C13 C 0.0540(2) 0.32391(17) -0.17644(18) 0.0181(5) Uani 1 1 d .
C14 C -0.0191(3) 0.35362(19) -0.2466(2) 0.0228(6) Uani 1 1 d .
H14 H -0.0440 0.3193 -0.3020 0.027 Uiso 1 1 calc R
C15 C -0.0560(3) 0.4334(2) -0.2359(2) 0.0310(7) Uani 1 1 d .
H15 H -0.1068 0.4527 -0.2836 0.037 Uiso 1 1 calc R
C16 C -0.0185(3) 0.4842(2) -0.1559(3) 0.0350(8) Uani 1 1 d .
H16 H -0.0421 0.5392 -0.1490 0.042 Uiso 1 1 calc R
C17 C 0.0538(3) 0.4548(2) -0.0854(2) 0.0320(7) Uani 1 1 d .
H17 H 0.0792 0.4898 -0.0304 0.038 Uiso 1 1 calc R
C18 C 0.0660(3) 0.18208(18) -0.29922(18) 0.0201(6) Uani 1 1 d .
C19 C -0.0354(3) 0.1245(2) -0.3332(2) 0.0257(6) Uani 1 1 d .
H19 H -0.0843 0.1058 -0.2954 0.031 Uiso 1 1 calc R
C20 C -0.0648(3) 0.0946(2) -0.4228(2) 0.0342(8) Uani 1 1 d .
H20 H -0.1341 0.0557 -0.4463 0.041 Uiso 1 1 calc R
C21 C 0.0068(4) 0.1212(3) -0.4774(2) 0.0388(9) Uani 1 1 d .
H21 H -0.0130 0.1001 -0.5383 0.047 Uiso 1 1 calc R
C22 C 0.1070(4) 0.1785(3) -0.4440(2) 0.0400(9) Uani 1 1 d .
H22 H 0.1554 0.1973 -0.4822 0.048 Uiso 1 1 calc R
C23 C 0.1376(3) 0.2088(2) -0.3547(2) 0.0299(7) Uani 1 1 d .
H23 H 0.2071 0.2476 -0.3317 0.036 Uiso 1 1 calc R
C24 C 0.2524(2) 0.25101(17) -0.15012(17) 0.0175(5) Uani 1 1 d .
C25 C 0.3130(3) 0.18939(19) -0.10792(18) 0.0210(6) Uani 1 1 d .
H25 H 0.2748 0.1323 -0.0977 0.025 Uiso 1 1 calc R
C26 C 0.4284(3) 0.2106(2) -0.08072(19) 0.0259(6) Uani 1 1 d .
H26 H 0.4690 0.1680 -0.0527 0.031 Uiso 1 1 calc R
C27 C 0.4841(3) 0.2943(2) -0.0946(2) 0.0268(6) Uani 1 1 d .
H27 H 0.5630 0.3092 -0.0755 0.032 Uiso 1 1 calc R
C28 C 0.4253(3) 0.3560(2) -0.1363(2) 0.0284(7) Uani 1 1 d .
H28 H 0.4635 0.4134 -0.1455 0.034 Uiso 1 1 calc R
C29 C 0.3098(3) 0.33389(19) -0.1645(2) 0.0247(6) Uani 1 1 d .
H29 H 0.2698 0.3761 -0.1941 0.030 Uiso 1 1 calc R
C30 C 0.8025(3) 0.46238(19) 0.38137(19) 0.0208(6) Uani 1 1 d .
C31 C 0.8331(3) 0.3768(2) 0.4226(2) 0.0270(7) Uani 1 1 d .
H31A H 0.7760 0.3253 0.3948 0.040 Uiso 1 1 calc R
H31B H 0.8372 0.3815 0.4868 0.040 Uiso 1 1 calc R
H31C H 0.9055 0.3692 0.4126 0.040 Uiso 1 1 calc R
C32 C 0.8896(3) 0.5438(2) 0.4262(2) 0.0279(7) Uani 1 1 d .
H32A H 0.8657 0.5984 0.4039 0.042 Uiso 1 1 calc R
H32B H 0.9615 0.5404 0.4125 0.042 Uiso 1 1 calc R
H32C H 0.8973 0.5447 0.4909 0.042 Uiso 1 1 calc R
C33 C 0.7930(3) 0.4571(2) 0.2804(2) 0.0295(7) Uani 1 1 d .
H33A H 0.8313 0.5152 0.2649 0.035 Uiso 1 1 calc R
H33B H 0.8350 0.4114 0.2668 0.035 Uiso 1 1 calc R
C34 C 0.6801(3) 0.43613(18) 0.22054(19) 0.0229(6) Uani 1 1 d .
C35 C 0.6727(3) 0.4197(2) 0.1223(2) 0.0315(7) Uani 1 1 d .
H35A H 0.5946 0.4118 0.0895 0.047 Uiso 1 1 calc R
H35B H 0.7018 0.3657 0.1125 0.047 Uiso 1 1 calc R
H35C H 0.7168 0.4708 0.1010 0.047 Uiso 1 1 calc R
C36 C 0.5700(3) 0.21797(18) 0.6024(2) 0.0236(6) Uani 1 1 d .
C37 C 0.6747(3) 0.1997(2) 0.5763(2) 0.0328(7) Uani 1 1 d .
H37A H 0.7398 0.2422 0.6100 0.049 Uiso 1 1 calc R
H37B H 0.6677 0.2064 0.5123 0.049 Uiso 1 1 calc R
H37C H 0.6842 0.1387 0.5898 0.049 Uiso 1 1 calc R
C38 C 0.4667(3) 0.1561(2) 0.5463(2) 0.0336(8) Uani 1 1 d .
H38A H 0.4000 0.1687 0.5636 0.050 Uiso 1 1 calc R
H38B H 0.4728 0.0939 0.5564 0.050 Uiso 1 1 calc R
H38C H 0.4611 0.1661 0.4831 0.050 Uiso 1 1 calc R
C39 C 0.5776(3) 0.20681(19) 0.7015(2) 0.0257(6) Uani 1 1 d .
H39A H 0.5033 0.2059 0.7140 0.031 Uiso 1 1 calc R
H39B H 0.5991 0.1487 0.7166 0.031 Uiso 1 1 calc R
C40 C 0.6603(3) 0.27976(19) 0.7596(2) 0.0238(6) Uani 1 1 d .
C41 C 0.7343(3) 0.2571(2) 0.8438(2) 0.0318(7) Uani 1 1 d .
H41A H 0.7726 0.3121 0.8799 0.048 Uiso 1 1 calc R
H41B H 0.7896 0.2251 0.8285 0.048 Uiso 1 1 calc R
H41C H 0.6889 0.2192 0.8777 0.048 Uiso 1 1 calc R
C050 C 0.0892(3) 0.3746(2) -0.0948(2) 0.0257(6) Uani 1 1 d .
H050 H 0.1372 0.3542 -0.0460 0.031 Uiso 1 1 calc R
O1 O -0.37466(19) 0.19581(14) 0.10615(14) 0.0251(4) Uani 1 1 d .
O2 O 0.13639(17) 0.33588(12) 0.12056(13) 0.0197(4) Uani 1 1 d .
O3 O 0.5964(2) 0.43502(15) 0.24843(14) 0.0277(5) Uani 1 1 d .
O4 O 0.6677(2) 0.35721(13) 0.73844(14) 0.0259(5) Uani 1 1 d .
P1 P 0.10071(6) 0.21840(4) -0.18121(4) 0.01572(14) Uani 1 1 d .
S1 S -0.05993(6) 0.03685(4) 0.17832(4) 0.01674(13) Uani 1 1 d .
S2 S -0.11960(6) 0.23947(4) 0.09496(5) 0.01841(14) Uani 1 1 d .
S3 S -0.33259(6) 0.01926(4) -0.01417(4) 0.01679(13) Uani 1 1 d .
S4 S 0.17084(6) 0.14387(4) 0.06500(4) 0.01444(13) Uani 1 1 d .
S5 S 0.50740(6) 0.34408(5) 0.40866(4) 0.02079(14) Uani 1 1 d .
S6 S 0.69806(6) 0.48343(4) 0.58029(4) 0.01931(14) Uani 1 1 d .
S7 S 0.60371(7) 0.61818(5) 0.37217(5) 0.02368(15) Uani 1 1 d .
Cl1 Cl -0.29573(6) 0.00107(4) -0.23643(4) 0.02114(14) Uani 1 1 d .
Ag1 Ag 0.033202(18) 0.105249(12) -0.085858(12) 0.01675(5) Uani 1 1 d .
Sn1 Sn -0.230434(16) 0.100229(11) 0.122289(11) 0.01523(5) Uani 1 1 d .
Sn2 Sn 0.047840(15) 0.182056(11) 0.154595(11) 0.01354(5) Uani 1 1 d .
Sn3 Sn -0.173365(16) 0.019991(11) -0.085786(11) 0.01394(5) Uani 1 1 d .
Sn4 Sn 0.645784(16) 0.475541(11) 0.415343(11) 0.01624(5) Uani 1 1 d .
Sn5 Sn 0.554006(16) 0.355337(11) 0.572876(12) 0.01647(5) Uani 1 1 d .

loop_
_atom_site_aniso_label
_atom_site_aniso_U_11
_atom_site_aniso_U_22
_atom_site_aniso_U_33
_atom_site_aniso_U_23
_atom_site_aniso_U_13
_atom_site_aniso_U_12
C1 0.0241(16) 0.0273(14) 0.0148(12) 0.0007(10) 0.0093(12) 0.0045(12)
C2 0.043(2) 0.0337(16) 0.0300(16) 0.0113(13) 0.0215(16) 0.0071(15)
C3 0.0329(19) 0.0427(18) 0.0166(14) -0.0064(12) 0.0062(13) 0.0023(15)
C4 0.0214(16) 0.0332(16) 0.0285(15) -0.0005(12) 0.0139(13) 0.0031(13)
C5 0.0178(15) 0.0273(14) 0.0260(15) -0.0093(11) 0.0033(12) 0.0030(12)
C6 0.0207(17) 0.0365(17) 0.0422(19) -0.0098(14) 0.0070(15) 0.0086(14)
C7 0.0194(15) 0.0212(12) 0.0124(11) -0.0041(10) 0.0014(10) 0.0055(11)
C8 0.0320(18) 0.0327(15) 0.0119(12) 0.0034(11) 0.0001(12) 0.0112(13)
C9 0.0218(16) 0.0297(14) 0.0208(13) -0.0071(11) 0.0079(12) 0.0066(12)
C10 0.0180(15) 0.0258(13) 0.0181(13) -0.0051(10) 0.0013(11) 0.0050(11)
C11 0.0205(15) 0.0195(12) 0.0231(14) -0.0051(10) 0.0072(12) 0.0059(11)
C12 0.0283(19) 0.0255(15) 0.0395(18) -0.0017(13) 0.0064(15) -0.0047(13)
C13 0.0184(15) 0.0194(12) 0.0202(13) 0.0082(10) 0.0094(11) 0.0062(11)
C14 0.0209(16) 0.0240(13) 0.0243(14) 0.0097(11) 0.0057(12) 0.0050(12)
C15 0.0243(18) 0.0309(16) 0.0429(19) 0.0190(14) 0.0110(15) 0.0125(13)
C16 0.036(2) 0.0268(15) 0.052(2) 0.0084(14) 0.0238(18) 0.0158(14)
C17 0.036(2) 0.0308(16) 0.0346(17) -0.0008(13) 0.0146(15) 0.0122(14)
C18 0.0249(16) 0.0200(12) 0.0164(12) 0.0058(10) 0.0031(11) 0.0085(11)
C19 0.0297(18) 0.0262(14) 0.0207(14) 0.0040(11) 0.0045(13) 0.0052(13)
C20 0.036(2) 0.0363(17) 0.0256(16) -0.0029(13) -0.0008(14) 0.0057(15)
C21 0.052(3) 0.049(2) 0.0149(14) -0.0022(13) 0.0029(15) 0.0151(18)
C22 0.047(2) 0.054(2) 0.0216(16) 0.0046(14) 0.0155(16) 0.0067(18)
C23 0.035(2) 0.0348(16) 0.0195(14) 0.0046(12) 0.0081(14) 0.0030(14)
C24 0.0203(15) 0.0202(12) 0.0142(12) 0.0038(9) 0.0066(11) 0.0061(11)
C25 0.0239(16) 0.0247(13) 0.0174(13) 0.0063(10) 0.0084(12) 0.0077(12)
C26 0.0247(17) 0.0367(16) 0.0195(14) 0.0072(12) 0.0054(12) 0.0132(13)
C27 0.0177(16) 0.0401(17) 0.0222(14) -0.0027(12) 0.0059(12) 0.0035(13)
C28 0.0252(18) 0.0277(15) 0.0311(16) 0.0037(12) 0.0077(13) 0.0003(13)
C29 0.0247(17) 0.0235(14) 0.0271(15) 0.0076(11) 0.0067(13) 0.0063(12)
C30 0.0198(15) 0.0235(13) 0.0205(13) 0.0040(10) 0.0046(11) 0.0076(11)
C31 0.0269(18) 0.0262(14) 0.0325(16) 0.0059(12) 0.0097(14) 0.0130(13)
C32 0.0188(16) 0.0271(15) 0.0384(17) 0.0025(13) 0.0083(14) 0.0037(12)
C33 0.0298(19) 0.0375(17) 0.0249(15) 0.0099(12) 0.0109(14) 0.0092(14)
C34 0.0319(18) 0.0170(12) 0.0203(13) 0.0036(10) 0.0081(13) 0.0027(12)
C35 0.043(2) 0.0302(15) 0.0216(15) 0.0000(12) 0.0115(14) 0.0018(14)
C36 0.0301(18) 0.0173(12) 0.0251(14) 0.0062(10) 0.0057(13) 0.0088(12)
C37 0.041(2) 0.0292(15) 0.0356(17) 0.0080(13) 0.0150(16) 0.0165(15)
C38 0.045(2) 0.0195(14) 0.0335(17) 0.0039(12) 0.0036(16) 0.0044(14)
C39 0.0330(19) 0.0223(13) 0.0247(15) 0.0102(11) 0.0079(13) 0.0097(13)
C40 0.0279(17) 0.0255(14) 0.0231(14) 0.0094(11) 0.0112(13) 0.0108(12)
C41 0.034(2) 0.0364(17) 0.0286(16) 0.0137(13) 0.0073(14) 0.0141(15)
C050 0.0292(18) 0.0290(15) 0.0213(14) 0.0036(11) 0.0077(13) 0.0094(13)
O1 0.0212(12) 0.0272(10) 0.0283(11) -0.0011(8) 0.0065(9) 0.0076(9)
O2 0.0185(11) 0.0195(9) 0.0209(10) -0.0003(7) 0.0029(8) 0.0055(8)
O3 0.0259(13) 0.0371(12) 0.0188(10) 0.0021(8) 0.0052(9) 0.0028(10)
O4 0.0325(13) 0.0242(10) 0.0221(10) 0.0088(8) 0.0050(9) 0.0085(9)
P1 0.0188(4) 0.0162(3) 0.0133(3) 0.0059(2) 0.0046(3) 0.0044(3)
S1 0.0188(4) 0.0160(3) 0.0174(3) 0.0040(2) 0.0068(3) 0.0051(3)
S2 0.0166(4) 0.0163(3) 0.0225(3) 0.0037(2) 0.0030(3) 0.0053(3)
S3 0.0160(3) 0.0189(3) 0.0162(3) -0.0007(2) 0.0048(3) 0.0041(3)
S4 0.0166(3) 0.0146(3) 0.0130(3) 0.0018(2) 0.0043(2) 0.0040(2)
S5 0.0218(4) 0.0221(3) 0.0160(3) 0.0023(2) 0.0015(3) 0.0013(3)
S6 0.0233(4) 0.0185(3) 0.0146(3) 0.0025(2) 0.0022(3) 0.0023(3)
S7 0.0270(4) 0.0234(3) 0.0275(4) 0.0131(3) 0.0143(3) 0.0110(3)
Cl1 0.0241(4) 0.0246(3) 0.0150(3) 0.0040(2) 0.0024(3) 0.0078(3)
Ag1 0.01852(12) 0.01740(9) 0.01387(10) 0.00511(7) 0.00368(8) 0.00176(8)
Sn1 0.01655(11) 0.01627(9) 0.01418(9) 0.00052(6) 0.00553(7) 0.00412(7)
Sn2 0.01572(10) 0.01415(8) 0.01133(9) 0.00086(6) 0.00279(7) 0.00476(7)
Sn3 0.01529(10) 0.01411(8) 0.01354(9) 0.00260(6) 0.00438(7) 0.00413(7)
Sn4 0.01756(11) 0.01757(9) 0.01443(9) 0.00352(7) 0.00382(7) 0.00504(7)
Sn5 0.01899(11) 0.01570(9) 0.01572(9) 0.00453(6) 0.00401(8) 0.00543(7)

loop_
_atom_type_symbol
_atom_type_description
_atom_type_scat_dispersion_real
_atom_type_scat_dispersion_imag
_atom_type_scat_source
C C 0.0033 0.0016 'International Tables Vol C Tables 4.2.6.8 and 6.1.1.4'
H H 0.0000 0.0000 'International Tables Vol C Tables 4.2.6.8 and 6.1.1.4'
O O 0.0106 0.0060 'International Tables Vol C Tables 4.2.6.8 and 6.1.1.4'
P P 0.1023 0.0942 'International Tables Vol C Tables 4.2.6.8 and 6.1.1.4'
S S 0.1246 0.1234 'International Tables Vol C Tables 4.2.6.8 and 6.1.1.4'
Cl Cl 0.1484 0.1585 'International Tables Vol C Tables 4.2.6.8 and 6.1.1.4'
Ag Ag -0.8971 1.1015 'International Tables Vol C Tables 4.2.6.8 and 6.1.1.4'
Sn Sn -0.6537 1.4246 'International Tables Vol C Tables 4.2.6.8 and 6.1.1.4'

loop_
_geom_angle_atom_site_label_1
_geom_angle_atom_site_label_2
_geom_angle_atom_site_label_3
_geom_angle
_geom_angle_site_symmetry_1
_geom_angle_site_symmetry_3
C4 C1 C2 111.0(3) . .
C4 C1 C3 110.4(3) . .
C2 C1 C3 110.8(3) . .
C4 C1 Sn1 108.27(19) . .
C2 C1 Sn1 110.87(19) . .
C3 C1 Sn1 105.39(19) . .
C1 C2 H2A 109.5 . .
C1 C2 H2B 109.5 . .
H2A C2 H2B 109.5 . .
C1 C2 H2C 109.5 . .
H2A C2 H2C 109.5 . .
H2B C2 H2C 109.5 . .
C1 C3 H3A 109.5 . .
C1 C3 H3B 109.5 . .
H3A C3 H3B 109.5 . .
C1 C3 H3C 109.5 . .
H3A C3 H3C 109.5 . .
H3B C3 H3C 109.5 . .
C5 C4 C1 114.5(2) . .
C5 C4 H4A 108.6 . .
C1 C4 H4A 108.6 . .
C5 C4 H4B 108.6 . .
C1 C4 H4B 108.6 . .
H4A C4 H4B 107.6 . .
O1 C5 C6 122.3(3) . .
O1 C5 C4 119.2(3) . .
C6 C5 C4 118.5(3) . .
C5 C6 H6A 109.5 . .
C5 C6 H6B 109.5 . .
H6A C6 H6B 109.5 . .
C5 C6 H6C 109.5 . .
H6A C6 H6C 109.5 . .
H6B C6 H6C 109.5 . .
C10 C7 C8 109.9(3) . .
C10 C7 C9 110.7(2) . .
C8 C7 C9 111.1(2) . .
C10 C7 Sn2 106.82(17) . .
C8 C7 Sn2 109.63(18) . .
C9 C7 Sn2 108.69(19) . .
C7 C8 H8A 109.5 . .
C7 C8 H8B 109.5 . .
H8A C8 H8B 109.5 . .
C7 C8 H8C 109.5 . .
H8A C8 H8C 109.5 . .
H8B C8 H8C 109.5 . .
C7 C9 H9A 109.5 . .
C7 C9 H9B 109.5 . .
H9A C9 H9B 109.5 . .
C7 C9 H9C 109.5 . .
H9A C9 H9C 109.5 . .
H9B C9 H9C 109.5 . .
C11 C10 C7 115.8(3) . .
C11 C10 H10A 108.3 . .
C7 C10 H10A 108.3 . .
C11 C10 H10B 108.3 . .
C7 C10 H10B 108.3 . .
H10A C10 H10B 107.4 . .
O2 C11 C10 121.1(3) . .
O2 C11 C12 121.0(3) . .
C10 C11 C12 118.0(3) . .
C11 C12 H12A 109.5 . .
C11 C12 H12B 109.5 . .
H12A C12 H12B 109.5 . .
C11 C12 H12C 109.5 . .
H12A C12 H12C 109.5 . .
H12B C12 H12C 109.5 . .
C14 C13 C050 119.3(3) . .
C14 C13 P1 124.0(2) . .
C050 C13 P1 116.7(2) . .
C13 C14 C15 120.4(3) . .
C13 C14 H14 119.8 . .
C15 C14 H14 119.8 . .
C16 C15 C14 119.9(3) . .
C16 C15 H15 120.0 . .
C14 C15 H15 120.0 . .
C15 C16 C17 120.0(3) . .
C15 C16 H16 120.0 . .
C17 C16 H16 120.0 . .
C050 C17 C16 120.4(3) . .
C050 C17 H17 119.8 . .
C16 C17 H17 119.8 . .
C23 C18 C19 119.9(3) . .
C23 C18 P1 122.2(2) . .
C19 C18 P1 117.9(2) . .
C20 C19 C18 119.8(3) . .
C20 C19 H19 120.1 . .
C18 C19 H19 120.1 . .
C21 C20 C19 119.9(3) . .
C21 C20 H20 120.0 . .
C19 C20 H20 120.0 . .
C20 C21 C22 120.4(3) . .
C20 C21 H21 119.8 . .
C22 C21 H21 119.8 . .
C21 C22 C23 120.4(3) . .
C21 C22 H22 119.8 . .
C23 C22 H22 119.8 . .
C22 C23 C18 119.6(3) . .
C22 C23 H23 120.2 . .
C18 C23 H23 120.2 . .
C29 C24 C25 118.7(3) . .
C29 C24 P1 123.6(2) . .
C25 C24 P1 117.7(2) . .
C26 C25 C24 120.7(3) . .
C26 C25 H25 119.6 . .
C24 C25 H25 119.6 . .
C27 C26 C25 119.7(3) . .
C27 C26 H26 120.1 . .
C25 C26 H26 120.1 . .
C28 C27 C26 120.2(3) . .
C28 C27 H27 119.9 . .
C26 C27 H27 119.9 . .
C27 C28 C29 119.8(3) . .
C27 C28 H28 120.1 . .
C29 C28 H28 120.1 . .
C24 C29 C28 120.9(3) . .
C24 C29 H29 119.6 . .
C28 C29 H29 119.6 . .
C32 C30 C33 110.4(2) . .
C32 C30 C31 110.0(3) . .
C33 C30 C31 111.2(2) . .
C32 C30 Sn4 106.95(19) . .
C33 C30 Sn4 112.5(2) . .
C31 C30 Sn4 105.67(19) . .
C30 C31 H31A 109.5 . .
C30 C31 H31B 109.5 . .
H31A C31 H31B 109.5 . .
C30 C31 H31C 109.5 . .
H31A C31 H31C 109.5 . .
H31B C31 H31C 109.5 . .
C30 C32 H32A 109.5 . .
C30 C32 H32B 109.5 . .
H32A C32 H32B 109.5 . .
C30 C32 H32C 109.5 . .
H32A C32 H32C 109.5 . .
H32B C32 H32C 109.5 . .
C34 C33 C30 118.2(3) . .
C34 C33 H33A 107.7 . .
C30 C33 H33A 107.7 . .
C34 C33 H33B 107.7 . .
C30 C33 H33B 107.7 . .
H33A C33 H33B 107.1 . .
O3 C34 C33 121.8(3) . .
O3 C34 C35 120.8(3) . .
C33 C34 C35 117.4(3) . .
C34 C35 H35A 109.5 . .
C34 C35 H35B 109.5 . .
H35A C35 H35B 109.5 . .
C34 C35 H35C 109.5 . .
H35A C35 H35C 109.5 . .
H35B C35 H35C 109.5 . .
C37 C36 C39 110.8(3) . .
C37 C36 C38 110.3(3) . .
C39 C36 C38 110.5(3) . .
C37 C36 Sn5 108.09(19) . .
C39 C36 Sn5 109.47(18) . .
C38 C36 Sn5 107.5(2) . .
C36 C37 H37A 109.5 . .
C36 C37 H37B 109.5 . .
H37A C37 H37B 109.5 . .
C36 C37 H37C 109.5 . .
H37A C37 H37C 109.5 . .
H37B C37 H37C 109.5 . .
C36 C38 H38A 109.5 . .
C36 C38 H38B 109.5 . .
H38A C38 H38B 109.5 . .
C36 C38 H38C 109.5 . .
H38A C38 H38C 109.5 . .
H38B C38 H38C 109.5 . .
C40 C39 C36 112.8(2) . .
C40 C39 H39A 109.0 . .
C36 C39 H39A 109.0 . .
C40 C39 H39B 109.0 . .
C36 C39 H39B 109.0 . .
H39A C39 H39B 107.8 . .
O4 C40 C39 120.1(3) . .
O4 C40 C41 120.5(3) . .
C39 C40 C41 119.4(3) . .
C40 C41 H41A 109.5 . .
C40 C41 H41B 109.5 . .
H41A C41 H41B 109.5 . .
C40 C41 H41C 109.5 . .
H41A C41 H41C 109.5 . .
H41B C41 H41C 109.5 . .
C17 C050 C13 119.9(3) . .
C17 C050 H050 120.1 . .
C13 C050 H050 120.1 . .
C5 O1 Sn1 110.7(2) . .
C11 O2 Sn2 107.26(18) . .
C34 O3 Sn4 110.9(2) . .
C13 P1 C18 105.13(13) . .
C13 P1 C24 103.27(13) . .
C18 P1 C24 105.77(13) . .
C13 P1 Ag1 116.18(9) . .
C18 P1 Ag1 114.10(9) . .
C24 P1 Ag1 111.31(9) . .
Sn2 S1 Sn1 86.92(2) . .
Sn2 S1 Ag1 116.39(2) . 2
Sn1 S1 Ag1 117.63(3) . 2
Sn2 S2 Sn1 89.41(2) . .
Sn1 S3 Sn3 97.63(3) . .
Sn2 S4 Sn3 104.93(2) . 2
Sn2 S4 Ag1 100.24(3) . .
Sn3 S4 Ag1 90.80(2) 2 .
Sn4 S5 Sn5 87.63(2) . .
Sn5 S6 Sn4 87.26(2) . .
Sn4 S7 Sn5 109.53(3) . 2_666
P1 Ag1 S4 104.02(2) . .
P1 Ag1 S1 96.82(2) . 2
S4 Ag1 S1 114.81(2) . 2
P1 Ag1 Sn3 131.23(2) . .
S4 Ag1 Sn3 117.322(16) . .
S1 Ag1 Sn3 88.713(16) 2 .
C1 Sn1 S3 116.58(8) . .
C1 Sn1 S2 124.42(8) . .
S3 Sn1 S2 111.26(2) . .
C1 Sn1 S1 98.67(8) . .
S3 Sn1 S1 108.46(2) . .
S2 Sn1 S1 91.39(2) . .
C1 Sn1 O1 73.62(10) . .
S3 Sn1 O1 88.87(5) . .
S2 Sn1 O1 80.89(5) . .
S1 Sn1 O1 162.64(5) . .
C7 Sn2 S4 108.42(8) . .
C7 Sn2 S2 115.46(8) . .
S4 Sn2 S2 123.69(2) . .
C7 Sn2 S1 110.57(7) . .
S4 Sn2 S1 103.91(2) . .
S2 Sn2 S1 92.20(2) . .
C7 Sn2 O2 73.59(8) . .
S4 Sn2 O2 79.42(5) . .
S2 Sn2 O2 80.92(5) . .
S1 Sn2 O2 173.07(5) . .
Cl1 Sn3 S3 92.41(2) . .
Cl1 Sn3 S4 97.07(2) . 2
S3 Sn3 S4 93.42(2) . 2
Cl1 Sn3 Ag1 111.720(18) . .
S3 Sn3 Ag1 143.867(17) . .
S4 Sn3 Ag1 109.025(17) 2 .
C30 Sn4 S5 118.47(8) . .
C30 Sn4 S7 108.39(8) . .
S5 Sn4 S7 123.77(3) . .
C30 Sn4 S6 101.85(8) . .
S5 Sn4 S6 92.41(2) . .
S7 Sn4 S6 107.15(2) . .
C30 Sn4 O3 74.48(9) . .
S5 Sn4 O3 80.21(5) . .
S7 Sn4 O3 84.31(6) . .
S6 Sn4 O3 168.52(5) . .
C36 Sn5 S6 128.74(9) . .
C36 Sn5 S7 105.57(8) . 2_666
S6 Sn5 S7 115.14(3) . 2_666
C36 Sn5 S5 101.49(8) . .
S6 Sn5 S5 92.62(2) . .
S7 Sn5 S5 110.26(3) 2_666 .

loop_
_geom_bond_atom_site_label_1
_geom_bond_atom_site_label_2
_geom_bond_distance
_geom_bond_site_symmetry_2
C1 C4 1.513(5) .
C1 C2 1.529(4) .
C1 C3 1.530(4) .
C1 Sn1 2.196(3) .
C2 H2A 0.9800 .
C2 H2B 0.9800 .
C2 H2C 0.9800 .
C3 H3A 0.9800 .
C3 H3B 0.9800 .
C3 H3C 0.9800 .
C4 C5 1.505(4) .
C4 H4A 0.9900 .
C4 H4B 0.9900 .
C5 O1 1.239(4) .
C5 C6 1.478(4) .
C6 H6A 0.9800 .
C6 H6B 0.9800 .
C6 H6C 0.9800 .
C7 C10 1.521(4) .
C7 C8 1.525(4) .
C7 C9 1.532(4) .
C7 Sn2 2.179(3) .
C8 H8A 0.9800 .
C8 H8B 0.9800 .
C8 H8C 0.9800 .
C9 H9A 0.9800 .
C9 H9B 0.9800 .
C9 H9C 0.9800 .
C10 C11 1.497(4) .
C10 H10A 0.9900 .
C10 H10B 0.9900 .
C11 O2 1.226(4) .
C11 C12 1.498(4) .
C12 H12A 0.9800 .
C12 H12B 0.9800 .
C12 H12C 0.9800 .
C13 C14 1.395(4) .
C13 C050 1.401(4) .
C13 P1 1.815(3) .
C14 C15 1.395(4) .
C14 H14 0.9500 .
C15 C16 1.382(5) .
C15 H15 0.9500 .
C16 C17 1.391(5) .
C16 H16 0.9500 .
C17 C050 1.389(4) .
C17 H17 0.9500 .
C18 C23 1.389(4) .
C18 C19 1.393(4) .
C18 P1 1.822(3) .
C19 C20 1.392(4) .
C19 H19 0.9500 .
C20 C21 1.377(5) .
C20 H20 0.9500 .
C21 C22 1.379(6) .
C21 H21 0.9500 .
C22 C23 1.387(5) .
C22 H22 0.9500 .
C23 H23 0.9500 .
C24 C29 1.388(4) .
C24 C25 1.397(4) .
C24 P1 1.825(3) .
C25 C26 1.388(5) .
C25 H25 0.9500 .
C26 C27 1.387(4) .
C26 H26 0.9500 .
C27 C28 1.383(5) .
C27 H27 0.9500 .
C28 C29 1.390(5) .
C28 H28 0.9500 .
C29 H29 0.9500 .
C30 C32 1.533(4) .
C30 C33 1.534(4) .
C30 C31 1.538(4) .
C30 Sn4 2.183(3) .
C31 H31A 0.9800 .
C31 H31B 0.9800 .
C31 H31C 0.9800 .
C32 H32A 0.9800 .
C32 H32B 0.9800 .
C32 H32C 0.9800 .
C33 C34 1.483(5) .
C33 H33A 0.9900 .
C33 H33B 0.9900 .
C34 O3 1.216(4) .
C34 C35 1.509(4) .
C35 H35A 0.9800 .
C35 H35B 0.9800 .
C35 H35C 0.9800 .
C36 C37 1.524(5) .
C36 C39 1.526(4) .
C36 C38 1.529(5) .
C36 Sn5 2.190(3) .
C37 H37A 0.9800 .
C37 H37B 0.9800 .
C37 H37C 0.9800 .
C38 H38A 0.9800 .
C38 H38B 0.9800 .
C38 H38C 0.9800 .
C39 C40 1.498(4) .
C39 H39A 0.9900 .
C39 H39B 0.9900 .
C40 O4 1.227(4) .
C40 C41 1.504(4) .
C41 H41A 0.9800 .
C41 H41B 0.9800 .
C41 H41C 0.9800 .
C050 H050 0.9500 .
O1 Sn1 2.493(2) .
O2 Sn2 2.5301(19) .
O3 Sn4 2.543(2) .
P1 Ag1 2.4514(7) .
S1 Sn2 2.4603(6) .
S1 Sn1 2.4910(7) .
S1 Ag1 2.6783(7) 2
S2 Sn2 2.4194(7) .
S2 Sn1 2.4221(7) .
S3 Sn1 2.3883(7) .
S3 Sn3 2.4841(7) .
S4 Sn2 2.4192(6) .
S4 Sn3 2.5337(6) 2
S4 Ag1 2.5532(7) .
S5 Sn4 2.3885(7) .
S5 Sn5 2.4634(7) .
S6 Sn5 2.3926(7) .
S6 Sn4 2.4756(7) .
S7 Sn4 2.4051(7) .
S7 Sn5 2.4082(8) 2_666
Cl1 Sn3 2.4607(7) .
Ag1 S1 2.6783(7) 2
Ag1 Sn3 2.6803(3) .
Sn3 S4 2.5338(6) 2
Sn5 S7 2.4082(8) 2_666

loop_
_geom_torsion_atom_site_label_1
_geom_torsion_atom_site_label_2
_geom_torsion_atom_site_label_3
_geom_torsion_atom_site_label_4
_geom_torsion
_geom_torsion_site_symmetry_1
_geom_torsion_site_symmetry_4
C2 C1 C4 C5 -163.5(2) . .
C3 C1 C4 C5 73.3(3) . .
Sn1 C1 C4 C5 -41.6(3) . .
C1 C4 C5 O1 28.9(4) . .
C1 C4 C5 C6 -151.4(3) . .
C8 C7 C10 C11 159.2(2) . .
C9 C7 C10 C11 -77.8(3) . .
Sn2 C7 C10 C11 40.3(3) . .
C7 C10 C11 O2 -17.4(4) . .
C7 C10 C11 C12 163.5(3) . .
C050 C13 C14 C15 0.6(4) . .
P1 C13 C14 C15 176.4(2) . .
C13 C14 C15 C16 1.1(5) . .
C14 C15 C16 C17 -1.5(5) . .
C15 C16 C17 C050 0.2(5) . .
C23 C18 C19 C20 -0.4(5) . .
P1 C18 C19 C20 -179.5(3) . .
C18 C19 C20 C21 0.6(5) . .
C19 C20 C21 C22 -0.8(6) . .
C20 C21 C22 C23 0.9(6) . .
C21 C22 C23 C18 -0.8(6) . .
C19 C18 C23 C22 0.6(5) . .
P1 C18 C23 C22 179.6(3) . .
C29 C24 C25 C26 0.1(4) . .
P1 C24 C25 C26 -178.6(2) . .
C24 C25 C26 C27 0.8(4) . .
C25 C26 C27 C28 -0.7(4) . .
C26 C27 C28 C29 -0.3(5) . .
C25 C24 C29 C28 -1.1(4) . .
P1 C24 C29 C28 177.5(2) . .
C27 C28 C29 C24 1.2(5) . .
C32 C30 C33 C34 -136.1(3) . .
C31 C30 C33 C34 101.5(3) . .
Sn4 C30 C33 C34 -16.7(3) . .
C30 C33 C34 O3 10.1(4) . .
C30 C33 C34 C35 -172.4(3) . .
C37 C36 C39 C40 71.0(3) . .
C38 C36 C39 C40 -166.4(3) . .
Sn5 C36 C39 C40 -48.1(3) . .
C36 C39 C40 O4 40.2(4) . .
C36 C39 C40 C41 -139.6(3) . .
C16 C17 C050 C13 1.5(5) . .
C14 C13 C050 C17 -1.9(4) . .
P1 C13 C050 C17 -178.0(3) . .
C6 C5 O1 Sn1 178.6(2) . .
C4 C5 O1 Sn1 -1.6(3) . .
C10 C11 O2 Sn2 -12.0(3) . .
C12 C11 O2 Sn2 167.1(2) . .
C33 C34 O3 Sn4 1.2(3) . .
C35 C34 O3 Sn4 -176.3(2) . .
C14 C13 P1 C18 15.6(3) . .
C050 C13 P1 C18 -168.5(2) . .
C14 C13 P1 C24 126.3(2) . .
C050 C13 P1 C24 -57.8(2) . .
C14 C13 P1 Ag1 -111.6(2) . .
C050 C13 P1 Ag1 64.4(2) . .
C23 C18 P1 C13 87.0(3) . .
C19 C18 P1 C13 -94.0(2) . .
C23 C18 P1 C24 -21.9(3) . .
C19 C18 P1 C24 157.1(2) . .
C23 C18 P1 Ag1 -144.6(2) . .
C19 C18 P1 Ag1 34.4(3) . .
C29 C24 P1 C13 -27.6(3) . .
C25 C24 P1 C13 151.0(2) . .
C29 C24 P1 C18 82.6(3) . .
C25 C24 P1 C18 -98.8(2) . .
C29 C24 P1 Ag1 -153.0(2) . .
C25 C24 P1 Ag1 25.7(2) . .
C13 P1 Ag1 S4 -84.97(11) . .
C18 P1 Ag1 S4 152.44(11) . .
C24 P1 Ag1 S4 32.83(9) . .
C13 P1 Ag1 S1 157.30(11) . 2
C18 P1 Ag1 S1 34.71(11) . 2
C24 P1 Ag1 S1 -84.91(9) . 2
C13 P1 Ag1 Sn3 63.01(11) . .
C18 P1 Ag1 Sn3 -59.58(11) . .
C24 P1 Ag1 Sn3 -179.20(9) . .
Sn2 S4 Ag1 P1 116.02(2) . .
Sn3 S4 Ag1 P1 -138.65(2) 2 .
Sn2 S4 Ag1 S1 -139.49(2) . 2
Sn3 S4 Ag1 S1 -34.15(3) 2 2
Sn2 S4 Ag1 Sn3 -37.31(2) . .
Sn3 S4 Ag1 Sn3 68.03(2) 2 .
C4 C1 Sn1 S3 -51.6(2) . .
C2 C1 Sn1 S3 70.4(2) . .
C3 C1 Sn1 S3 -169.71(19) . .
C4 C1 Sn1 S2 94.96(19) . .
C2 C1 Sn1 S2 -143.1(2) . .
C3 C1 Sn1 S2 -23.2(3) . .
C4 C1 Sn1 S1 -167.33(18) . .
C2 C1 Sn1 S1 -45.3(2) . .
C3 C1 Sn1 S1 74.5(2) . .
C4 C1 Sn1 O1 28.62(18) . .
C2 C1 Sn1 O1 150.6(2) . .
C3 C1 Sn1 O1 -89.5(2) . .
Sn3 S3 Sn1 C1 -156.53(9) . .
Sn3 S3 Sn1 S2 52.68(3) . .
Sn3 S3 Sn1 S1 -46.37(3) . .
Sn3 S3 Sn1 O1 132.45(5) . .
Sn2 S2 Sn1 C1 99.35(10) . .
Sn2 S2 Sn1 S3 -112.59(2) . .
Sn2 S2 Sn1 S1 -2.15(2) . .
Sn2 S2 Sn1 O1 162.22(5) . .
Sn2 S1 Sn1 C1 -123.02(8) . .
Ag1 S1 Sn1 C1 118.67(8) 2 .
Sn2 S1 Sn1 S3 115.10(2) . .
Ag1 S1 Sn1 S3 -3.21(3) 2 .
Sn2 S1 Sn1 S2 2.12(2) . .
Ag1 S1 Sn1 S2 -116.19(3) 2 .
Sn2 S1 Sn1 O1 -60.95(18) . .
Ag1 S1 Sn1 O1 -179.26(17) 2 .
C5 O1 Sn1 C1 -16.39(19) . .
C5 O1 Sn1 S3 101.79(19) . .
C5 O1 Sn1 S2 -146.47(19) . .
C5 O1 Sn1 S1 -82.0(3) . .
C10 C7 Sn2 S4 40.6(2) . .
C8 C7 Sn2 S4 -78.4(2) . .
C9 C7 Sn2 S4 160.04(17) . .
C10 C7 Sn2 S2 -103.12(18) . .
C8 C7 Sn2 S2 137.88(18) . .
C9 C7 Sn2 S2 16.3(2) . .
C10 C7 Sn2 S1 153.92(17) . .
C8 C7 Sn2 S1 34.9(2) . .
C9 C7 Sn2 S1 -86.65(19) . .
C10 C7 Sn2 O2 -31.94(17) . .
C8 C7 Sn2 O2 -150.9(2) . .
C9 C7 Sn2 O2 87.50(19) . .
Sn3 S4 Sn2 C7 99.09(8) 2 .
Ag1 S4 Sn2 C7 -167.31(8) . .
Sn3 S4 Sn2 S2 -120.85(3) 2 .
Ag1 S4 Sn2 S2 -27.24(3) . .
Sn3 S4 Sn2 S1 -18.56(3) 2 .
Ag1 S4 Sn2 S1 75.04(3) . .
Sn3 S4 Sn2 O2 167.66(5) 2 .
Ag1 S4 Sn2 O2 -98.73(5) . .
Sn1 S2 Sn2 C7 -111.88(8) . .
Sn1 S2 Sn2 S4 110.54(3) . .
Sn1 S2 Sn2 S1 2.18(2) . .
Sn1 S2 Sn2 O2 -178.74(5) . .
Sn1 S1 Sn2 C7 116.17(8) . .
Ag1 S1 Sn2 C7 -124.37(8) 2 .
Sn1 S1 Sn2 S4 -127.68(2) . .
Ag1 S1 Sn2 S4 -8.22(3) 2 .
Sn1 S1 Sn2 S2 -2.12(2) . .
Ag1 S1 Sn2 S2 117.33(3) 2 .
C11 O2 Sn2 C7 26.26(18) . .
C11 O2 Sn2 S4 -86.71(17) . .
C11 O2 Sn2 S2 146.32(17) . .
Sn1 S3 Sn3 Cl1 -155.77(2) . .
Sn1 S3 Sn3 S4 107.00(2) . 2
Sn1 S3 Sn3 Ag1 -22.47(4) . .
P1 Ag1 Sn3 Cl1 30.51(3) . .
S4 Ag1 Sn3 Cl1 175.13(2) . .
S1 Ag1 Sn3 Cl1 -67.44(2) 2 .
P1 Ag1 Sn3 S3 -97.97(4) . .
S4 Ag1 Sn3 S3 46.64(4) . .
S1 Ag1 Sn3 S3 164.08(3) 2 .
P1 Ag1 Sn3 S4 136.62(3) . 2
S4 Ag1 Sn3 S4 -78.77(2) . 2
S1 Ag1 Sn3 S4 38.67(2) 2 2
C32 C30 Sn4 S5 -157.30(17) . .
C33 C30 Sn4 S5 81.3(2) . .
C31 C30 Sn4 S5 -40.2(2) . .
C32 C30 Sn4 S7 54.8(2) . .
C33 C30 Sn4 S7 -66.5(2) . .
C31 C30 Sn4 S7 171.99(17) . .
C32 C30 Sn4 S6 -57.9(2) . .
C33 C30 Sn4 S6 -179.32(19) . .
C31 C30 Sn4 S6 59.21(19) . .
C32 C30 Sn4 O3 133.3(2) . .
C33 C30 Sn4 O3 11.88(19) . .
C31 C30 Sn4 O3 -109.6(2) . .
Sn5 S5 Sn4 C30 107.03(9) . .
Sn5 S5 Sn4 S7 -110.37(3) . .
Sn5 S5 Sn4 S6 2.16(3) . .
Sn5 S5 Sn4 O3 173.30(6) . .
Sn5 S7 Sn4 C30 -171.95(8) 2_666 .
Sn5 S7 Sn4 S5 42.29(4) 2_666 .
Sn5 S7 Sn4 S6 -62.74(4) 2_666 .
Sn5 S7 Sn4 O3 116.50(6) 2_666 .
Sn5 S6 Sn4 C30 -121.99(8) . .
Sn5 S6 Sn4 S5 -2.22(3) . .
Sn5 S6 Sn4 S7 124.31(3) . .
Sn5 S6 Sn4 O3 -51.9(3) . .
C34 O3 Sn4 C30 -7.9(2) . .
C34 O3 Sn4 S5 -131.2(2) . .
C34 O3 Sn4 S7 103.03(19) . .
C34 O3 Sn4 S6 -80.6(3) . .
C37 C36 Sn5 S6 -33.2(2) . .
C39 C36 Sn5 S6 87.6(2) . .
C38 C36 Sn5 S6 -152.25(18) . .
C37 C36 Sn5 S7 -175.23(19) . 2_666
C39 C36 Sn5 S7 -54.4(2) . 2_666
C38 C36 Sn5 S7 65.7(2) . 2_666
C37 C36 Sn5 S5 69.7(2) . .
C39 C36 Sn5 S5 -169.5(2) . .
C38 C36 Sn5 S5 -49.4(2) . .
Sn4 S6 Sn5 C36 109.16(10) . .
Sn4 S6 Sn5 S7 -111.70(3) . 2_666
Sn4 S6 Sn5 S5 2.16(3) . .
Sn4 S5 Sn5 C36 -132.67(9) . .
Sn4 S5 Sn5 S6 -2.24(3) . .
Sn4 S5 Sn5 S7 115.81(3) . 2_666
